data_7114221
loop_
_publ_author_name
'Dong, Guo'
'Gang, Han'
'Chun-ying, Duan'
'Ke-liang, Pang'
'Qing-jin, Meng'

_publ_section_title
;
 Novel ferrocene-containing helical triangular macrocycle achieved via an
 exchange reaction
;
_journal_issue 10
_journal_name_full 'Chemical Communications'
_journal_page_first 1096
_journal_paper_doi 10.1039/b201459a
_journal_year 2002
_chemical_formula_moiety '(C42 H42 N6 Fe3) (CH3 CN)'
_chemical_formula_sum 'C44 H45 Fe3 N7'
_chemical_formula_weight 839.42
_chemical_name_systematic
; 
? 
;
_space_group_IT_number 167
_symmetry_cell_setting rhombohedral
_symmetry_space_group_name_Hall '-R 3 2"c'
_symmetry_space_group_name_H-M 'R -3 c :H'
_atom_sites_solution_hydrogens geom
_atom_sites_solution_primary direct
_atom_sites_solution_secondary difmap
_audit_creation_method SHELXL-97
_cell_angle_alpha 90.00
_cell_angle_beta 90.00
_cell_angle_gamma 120.00
_cell_formula_units_Z 6
_cell_length_a 13.5900(19)
_cell_length_b 13.5900(19)
_cell_length_c 37.595(8)
_cell_measurement_temperature 293(2)
_cell_volume 6013.1(17)
_computing_cell_refinement 'HKL Scalepack (Otwinowski & Minor, 1997)'
_computing_data_collection 'KappaCCD (Nonius B. V., 1998)'
_computing_data_reduction 'HKL Denzo (Otwinowski & Minor, 1997) & maXus (Mackay et al., 1998)'
_computing_molecular_graphics 'Bruker SHELXTL V5.1 (Sheldrick, 1998)'
_computing_publication_material 'SHELXL-97 (Sheldrick, 1997)'
_computing_structure_refinement 'SHELXL-97 (Sheldrick, 1997)'
_computing_structure_solution 'SHELXS-97 (Sheldrick, 1997)'
_diffrn_ambient_temperature 293(2)
_diffrn_detector_area_resol_mean 0.76
_diffrn_measured_fraction_theta_full 0.997
_diffrn_measured_fraction_theta_max 0.997
_diffrn_measurement_device_type 'NONIUS KappaCCD'
_diffrn_measurement_method CCD
_diffrn_radiation_monochromator graphite
_diffrn_radiation_source 'fine-focus sealed tube'
_diffrn_radiation_type MoK\a
_diffrn_radiation_wavelength 0.71073
_diffrn_reflns_av_R_equivalents 0.1208
_diffrn_reflns_av_sigmaI/netI 0.0481
_diffrn_reflns_limit_h_max 15
_diffrn_reflns_limit_h_min -15
_diffrn_reflns_limit_k_max 16
_diffrn_reflns_limit_k_min -16
_diffrn_reflns_limit_l_max 44
_diffrn_reflns_limit_l_min -44
_diffrn_reflns_number 22051
_diffrn_reflns_theta_full 24.99
_diffrn_reflns_theta_max 24.99
_diffrn_reflns_theta_min 3.41
_exptl_absorpt_coefficient_mu 1.112
_exptl_absorpt_correction_T_max 1.070
_exptl_absorpt_correction_T_min 0.202
_exptl_absorpt_correction_type empirical
_exptl_absorpt_process_details '(Blessing, 1995, 1997)'
_exptl_crystal_colour red
_exptl_crystal_density_diffrn 1.391
_exptl_crystal_density_method 'not measured'
_exptl_crystal_description plate
_exptl_crystal_F_000 2616
_exptl_crystal_size_max 0.35
_exptl_crystal_size_mid 0.35
_exptl_crystal_size_min 0.08
_refine_diff_density_max 0.911
_refine_diff_density_min -0.315
_refine_diff_density_rms 0.094
_refine_ls_extinction_method none
_refine_ls_goodness_of_fit_ref 1.035
_refine_ls_hydrogen_treatment mixed
_refine_ls_matrix_type full
_refine_ls_number_parameters 89
_refine_ls_number_reflns 1177
_refine_ls_number_restraints 0
_refine_ls_restrained_S_all 1.035
_refine_ls_R_factor_all 0.0836
_refine_ls_R_factor_gt 0.0539
_refine_ls_shift/su_max 0.000
_refine_ls_shift/su_mean 0.000
_refine_ls_structure_factor_coef Fsqd
_refine_ls_weighting_details 'calc w=1/[\s^2^(Fo^2^)+(0.0983P)^2^+14.4742P] where P=(Fo^2^+2Fc^2^)/3'
_refine_ls_weighting_scheme calc
_refine_ls_wR_factor_gt 0.1512
_refine_ls_wR_factor_ref 0.1612
_reflns_number_gt 842
_reflns_number_total 1177
_reflns_threshold_expression >2sigma(I)
_cod_data_source_file b201459a.txt
_cod_data_source_block B201459A
_cod_depositor_comments
;
The following automatic conversions were performed:

'_symmetry_cell_setting' value 'Rhombohedral' changed to
'rhombohedral' according to
/usr/data/users/saulius/automatic-downloads/retrospective/RSC/lib/dictionaries/cif_core.dic
dictionary named 'cif_core.dic' version 2.4.2 from 2011-04-26.

Automatic conversion script
Id: cif_fix_values 2281 2013-09-26 08:29:07Z andrius 
;
_cod_original_sg_symbol_H-M 'R-3c  '
_cod_database_code 7114221

loop_
_symmetry_equiv_pos_as_xyz
'x, y, z'
'-y, x-y, z'
'-x+y, -x, z'
'y, x, -z+1/2'
'x-y, -y, -z+1/2'
'-x, -x+y, -z+1/2'
'x+2/3, y+1/3, z+1/3'
'-y+2/3, x-y+1/3, z+1/3'
'-x+y+2/3, -x+1/3, z+1/3'
'y+2/3, x+1/3, -z+5/6'
'x-y+2/3, -y+1/3, -z+5/6'
'-x+2/3, -x+y+1/3, -z+5/6'
'x+1/3, y+2/3, z+2/3'
'-y+1/3, x-y+2/3, z+2/3'
'-x+y+1/3, -x+2/3, z+2/3'
'y+1/3, x+2/3, -z+7/6'
'x-y+1/3, -y+2/3, -z+7/6'
'-x+1/3, -x+y+2/3, -z+7/6'
'-x, -y, -z'
'y, -x+y, -z'
'x-y, x, -z'
'-y, -x, z-1/2'
'-x+y, y, z-1/2'
'x, x-y, z-1/2'
'-x+2/3, -y+1/3, -z+1/3'
'y+2/3, -x+y+1/3, -z+1/3'
'x-y+2/3, x+1/3, -z+1/3'
'-y+2/3, -x+1/3, z-1/6'
'-x+y+2/3, y+1/3, z-1/6'
'x+2/3, x-y+1/3, z-1/6'
'-x+1/3, -y+2/3, -z+2/3'
'y+1/3, -x+y+2/3, -z+2/3'
'x-y+1/3, x+2/3, -z+2/3'
'-y+1/3, -x+2/3, z+1/6'
'-x+y+1/3, y+2/3, z+1/6'
'x+1/3, x-y+2/3, z+1/6'

loop_
_atom_site_label
_atom_site_type_symbol
_atom_site_fract_x
_atom_site_fract_y
_atom_site_fract_z
_atom_site_U_iso_or_equiv
_atom_site_adp_type
_atom_site_occupancy
_atom_site_symmetry_multiplicity
_atom_site_calc_flag
_atom_site_refinement_flags
Fe1 Fe 0.94556(6) 0.6667 0.9167 0.0319(4) Uani 1 2 d S
N1 N 1.0747(3) 0.4584(3) 0.90678(11) 0.0415(10) Uani 1 1 d .
C1 C 0.8269(4) 0.4987(4) 0.90903(14) 0.0407(12) Uani 1 1 d .
H1A H 0.7732 0.4476 0.9269 0.049 Uiso 1 1 calc R
C2 C 0.8070(4) 0.5665(4) 0.88498(14) 0.0442(13) Uani 1 1 d .
H2A H 0.7373 0.5710 0.8835 0.053 Uiso 1 1 calc R
C3 C 0.9044(4) 0.6277(4) 0.86388(14) 0.0419(12) Uani 1 1 d .
H3A H 0.9140 0.6820 0.8451 0.050 Uiso 1 1 calc R
C4 C 0.9875(4) 0.5988(4) 0.87453(13) 0.0358(11) Uani 1 1 d .
H4A H 1.0635 0.6286 0.8642 0.043 Uiso 1 1 calc R
C5 C 0.9397(4) 0.5178(4) 0.90306(13) 0.0359(11) Uani 1 1 d .
C6 C 0.9930(4) 0.4630(4) 0.92226(12) 0.0355(11) Uani 1 1 d .
C7 C 0.9443(4) 0.4098(4) 0.95753(13) 0.0450(13) Uani 1 1 d .
H7A H 1.0043 0.4182 0.9729 0.068 Uiso 1 1 calc R
H7B H 0.8907 0.3305 0.9543 0.068 Uiso 1 1 calc R
H7C H 0.9067 0.4465 0.9680 0.068 Uiso 1 1 calc R
C8 C 1.3333 0.6667 0.8486(5) 0.078(9) Uani 0.50 3 d SP
N2 N 1.3333 0.6667 0.8229(8) 0.097(8) Uani 0.50 3 d SP
C9 C 1.3333 0.6667 0.8793(10) 0.117(12) Uani 0.50 3 d SP
H9A H 1.2834 0.5897 0.8873 0.176 Uiso 0.50 1 d PR

loop_
_atom_site_aniso_label
_atom_site_aniso_U_11
_atom_site_aniso_U_22
_atom_site_aniso_U_33
_atom_site_aniso_U_23
_atom_site_aniso_U_13
_atom_site_aniso_U_12
Fe1 0.0225(5) 0.0244(6) 0.0494(7) 0.0030(4) 0.0015(2) 0.0122(3)
N1 0.038(2) 0.039(2) 0.055(3) 0.0028(19) -0.005(2) 0.025(2)
C1 0.024(2) 0.026(2) 0.067(3) 0.002(2) -0.001(2) 0.009(2)
C2 0.026(3) 0.036(3) 0.072(4) 0.001(2) -0.009(2) 0.017(2)
C3 0.042(3) 0.038(3) 0.050(3) 0.000(2) -0.010(2) 0.023(2)
C4 0.035(3) 0.034(3) 0.043(3) -0.003(2) -0.003(2) 0.021(2)
C5 0.034(3) 0.024(2) 0.050(3) -0.004(2) -0.007(2) 0.015(2)
C6 0.033(3) 0.026(2) 0.050(3) -0.008(2) -0.011(2) 0.017(2)
C7 0.055(3) 0.044(3) 0.047(3) 0.003(2) -0.001(2) 0.033(3)
C8 0.104(15) 0.104(15) 0.025(10) 0.000 0.000 0.052(8)
N2 0.036(6) 0.036(6) 0.22(3) 0.000 0.000 0.018(3)
C9 0.031(7) 0.031(7) 0.29(4) 0.000 0.000 0.015(4)

loop_
_atom_type_symbol
_atom_type_description
_atom_type_scat_dispersion_real
_atom_type_scat_dispersion_imag
_atom_type_scat_source
C C 0.0033 0.0016 'International Tables Vol C Tables 4.2.6.8 and 6.1.1.4'
H H 0.0000 0.0000 'International Tables Vol C Tables 4.2.6.8 and 6.1.1.4'
N N 0.0061 0.0033 'International Tables Vol C Tables 4.2.6.8 and 6.1.1.4'
Fe Fe 0.3463 0.8444 'International Tables Vol C Tables 4.2.6.8 and 6.1.1.4'

loop_
_geom_angle_atom_site_label_1
_geom_angle_atom_site_label_2
_geom_angle_atom_site_label_3
_geom_angle
_geom_angle_site_symmetry_1
_geom_angle_site_symmetry_3
C5 Fe1 C5 125.9(2) 11_566 .
C5 Fe1 C4 41.04(18) 11_566 11_566
C5 Fe1 C4 107.27(18) . 11_566
C5 Fe1 C4 107.27(18) 11_566 .
C5 Fe1 C4 41.04(18) . .
C4 Fe1 C4 119.6(3) 11_566 .
C5 Fe1 C1 41.06(18) 11_566 11_566
C5 Fe1 C1 164.30(19) . 11_566
C4 Fe1 C1 68.43(19) 11_566 11_566
C4 Fe1 C1 126.75(19) . 11_566
C5 Fe1 C1 164.30(19) 11_566 .
C5 Fe1 C1 41.06(18) . .
C4 Fe1 C1 126.75(19) 11_566 .
C4 Fe1 C1 68.43(19) . .
C1 Fe1 C1 153.5(3) 11_566 .
C5 Fe1 C3 68.54(18) 11_566 11_566
C5 Fe1 C3 119.8(2) . 11_566
C4 Fe1 C3 40.64(17) 11_566 11_566
C4 Fe1 C3 154.6(2) . 11_566
C1 Fe1 C3 67.5(2) 11_566 11_566
C1 Fe1 C3 108.4(2) . 11_566
C5 Fe1 C3 119.8(2) 11_566 .
C5 Fe1 C3 68.54(18) . .
C4 Fe1 C3 154.6(2) 11_566 .
C4 Fe1 C3 40.64(17) . .
C1 Fe1 C3 108.5(2) 11_566 .
C1 Fe1 C3 67.5(2) . .
C3 Fe1 C3 163.5(3) 11_566 .
C5 Fe1 C2 68.45(19) 11_566 11_566
C5 Fe1 C2 153.9(2) . 11_566
C4 Fe1 C2 67.97(19) 11_566 11_566
C4 Fe1 C2 164.02(19) . 11_566
C1 Fe1 C2 40.11(18) 11_566 11_566
C1 Fe1 C2 119.8(2) . 11_566
C3 Fe1 C2 39.8(2) 11_566 11_566
C3 Fe1 C2 126.91(19) . 11_566
C5 Fe1 C2 153.87(19) 11_566 .
C5 Fe1 C2 68.45(19) . .
C4 Fe1 C2 164.02(19) 11_566 .
C4 Fe1 C2 67.98(19) . .
C1 Fe1 C2 119.82(19) 11_566 .
C1 Fe1 C2 40.11(18) . .
C3 Fe1 C2 126.9(2) 11_566 .
C3 Fe1 C2 39.8(2) . .
C2 Fe1 C2 108.7(3) 11_566 .
C6 N1 N1 115.5(5) . 10_546
C2 C1 C5 108.5(4) . .
C2 C1 Fe1 70.3(3) . .
C5 C1 Fe1 69.4(2) . .
C2 C1 H1A 125.8 . .
C5 C1 H1A 125.8 . .
Fe1 C1 H1A 125.8 . .
C3 C2 C1 108.5(4) . .
C3 C2 Fe1 69.9(3) . .
C1 C2 Fe1 69.6(3) . .
C3 C2 H2A 125.8 . .
C1 C2 H2A 125.8 . .
Fe1 C2 H2A 125.8 . .
C2 C3 C4 108.7(4) . .
C2 C3 Fe1 70.3(3) . .
C4 C3 Fe1 69.5(3) . .
C2 C3 H3A 125.7 . .
C4 C3 H3A 125.7 . .
Fe1 C3 H3A 125.7 . .
C3 C4 C5 107.6(4) . .
C3 C4 Fe1 69.9(3) . .
C5 C4 Fe1 69.4(3) . .
C3 C4 H4A 126.2 . .
C5 C4 H4A 126.2 . .
Fe1 C4 H4A 126.2 . .
C4 C5 C1 106.7(4) . .
C4 C5 C6 127.5(4) . .
C1 C5 C6 125.8(4) . .
C4 C5 Fe1 69.6(2) . .
C1 C5 Fe1 69.6(3) . .
C6 C5 Fe1 126.5(3) . .
N1 C6 C5 117.5(4) . .
N1 C6 C7 124.2(4) . .
C5 C6 C7 118.2(4) . .
C6 C7 H7A 109.5 . .
C6 C7 H7B 109.5 . .
H7A C7 H7B 109.5 . .
C6 C7 H7C 109.5 . .
H7A C7 H7C 109.5 . .
H7B C7 H7C 109.5 . .
N2 C8 C9 180.00(3) . .
C8 C9 H9A 108.1 . .

loop_
_geom_bond_atom_site_label_1
_geom_bond_atom_site_label_2
_geom_bond_distance
_geom_bond_site_symmetry_2
Fe1 C5 2.050(5) 11_566
Fe1 C5 2.050(4) .
Fe1 C4 2.052(5) 11_566
Fe1 C4 2.052(5) .
Fe1 C1 2.053(5) 11_566
Fe1 C1 2.053(5) .
Fe1 C3 2.058(5) 11_566
Fe1 C3 2.058(5) .
Fe1 C2 2.063(5) 11_566
Fe1 C2 2.063(5) .
N1 C6 1.283(6) .
N1 N1 1.400(7) 10_546
C1 C2 1.411(7) .
C1 C5 1.439(6) .
C1 H1A 0.9800 .
C2 C3 1.404(7) .
C2 H2A 0.9800 .
C3 C4 1.427(6) .
C3 H3A 0.9800 .
C4 C5 1.438(6) .
C4 H4A 0.9800 .
C5 C6 1.462(6) .
C6 C7 1.497(6) .
C7 H7A 0.9600 .
C7 H7B 0.9600 .
C7 H7C 0.9600 .
C8 N2 0.97(3) .
C8 C9 1.15(4) .
C9 H9A 0.9669 .
